data_4510042
loop_
_publ_author_name
'Mahns, Benjamin'
'Kataeva, Olga'
'Islamov, Daut'
'Hampel, Silke'
'Steckel, Frank'
'Hess, Christian'
'Knupfer, Martin'
'B\"uchner, Bernd'
'Himcinschi, Cameliu'
'Hahn, Torsten'
'Renger, Roman'
'Kortus, Jens'

_publ_section_title
;
 Crystal Growth, Structure, and Transport Properties of the
 Charge-Transfer Salt
 Picene/2,3,5,6-Tetrafluoro-7,7,8,8-tetracyanoquinodimethane
;
_journal_issue 3
_journal_name_full 'Crystal Growth &amp; Design'
_journal_page_first 1338
_journal_paper_doi 10.1021/cg401841n
_journal_volume 14
_journal_year 2014
_chemical_formula_moiety 'C22 H14, C12 F4 N4'
_chemical_formula_sum 'C34 H14 F4 N4'
_chemical_formula_weight 554.49
_space_group_IT_number 14
_symmetry_cell_setting monoclinic
_symmetry_Int_Tables_number 14
_symmetry_space_group_name_Hall '-P 2yn'
_symmetry_space_group_name_H-M 'P 1 21/n 1'
_atom_sites_solution_hydrogens geom
_atom_sites_solution_primary direct
_atom_sites_solution_secondary difmap
_audit_creation_method SHELXL-97
_cell_angle_alpha 90.00
_cell_angle_beta 91.429(1)
_cell_angle_gamma 90.00
_cell_formula_units_Z 4
_cell_length_a 7.9197(1)
_cell_length_b 6.9998(1)
_cell_length_c 42.9408(8)
_cell_measurement_reflns_used 6705
_cell_measurement_temperature 150(2)
_cell_measurement_theta_max 30.59
_cell_measurement_theta_min 2.85
_cell_volume 2379.74(6)
_computing_cell_refinement 'APEX2  v2, 1-4  (Bruker AXS, 2005-2007)'
_computing_data_collection 'APEX2  v2, 1-4  (Bruker AXS, 2005-2007)'
_computing_data_reduction 'SAINT NT v6.0 (Bruker AXS, 2003)'
_computing_molecular_graphics 'ORTEP-3 for Windows (Farrugia, 1997)'
_computing_publication_material 'WinGX (Farrugia 1999), enCIFer (Allen et al. 2004)'
_computing_structure_refinement 'SHELXL-97 (Sheldrick, 1997), WinGX (Farrugia 1999), PLATON (Spek 2005)'
_computing_structure_solution 'SIR2004 (Burla et al., 2005)'
_diffrn_ambient_temperature 150(2)
_diffrn_measured_fraction_theta_full 0.995
_diffrn_measured_fraction_theta_max 0.995
_diffrn_measurement_device_type 'Bruker APEX-II CCD'
_diffrn_measurement_method '\w scans'
_diffrn_radiation_monochromator graphite
_diffrn_radiation_probe x-ray
_diffrn_radiation_type MoK\a
_diffrn_radiation_wavelength 0.71073
_diffrn_reflns_av_R_equivalents 0.0768
_diffrn_reflns_av_sigmaI/netI 0.0435
_diffrn_reflns_limit_h_max 11
_diffrn_reflns_limit_h_min -11
_diffrn_reflns_limit_k_max 10
_diffrn_reflns_limit_k_min -10
_diffrn_reflns_limit_l_max 61
_diffrn_reflns_limit_l_min -61
_diffrn_reflns_number 63115
_diffrn_reflns_theta_full 30.62
_diffrn_reflns_theta_max 30.62
_diffrn_reflns_theta_min 0.95
_diffrn_source 'fine-focus sealed tube'
_exptl_absorpt_coefficient_mu 0.115
_exptl_absorpt_correction_T_max 0.9863
_exptl_absorpt_correction_T_min 0.9774
_exptl_absorpt_correction_type multi-scan
_exptl_absorpt_process_details 'SADABS version 2.10 (Sheldrick,Bruker AXS Inc.)'
_exptl_crystal_colour black
_exptl_crystal_density_diffrn 1.548
_exptl_crystal_density_method 'not measured'
_exptl_crystal_description prism
_exptl_crystal_F_000 1128
_exptl_crystal_size_max 0.20
_exptl_crystal_size_mid 0.16
_exptl_crystal_size_min 0.12
_refine_diff_density_max 0.536
_refine_diff_density_min -0.309
_refine_diff_density_rms 0.083
_refine_ls_extinction_method none
_refine_ls_goodness_of_fit_ref 1.120
_refine_ls_hydrogen_treatment constr
_refine_ls_matrix_type full
_refine_ls_number_parameters 379
_refine_ls_number_reflns 7286
_refine_ls_number_restraints 0
_refine_ls_restrained_S_all 1.120
_refine_ls_R_factor_all 0.1124
_refine_ls_R_factor_gt 0.0699
_refine_ls_shift/su_max 0.000
_refine_ls_shift/su_mean 0.000
_refine_ls_structure_factor_coef Fsqd
_refine_ls_weighting_details 'calc w=1/[\s^2^(Fo^2^)+(0.0801P)^2^+3.4362P] where P=(Fo^2^+2Fc^2^)/3'
_refine_ls_weighting_scheme calc
_refine_ls_wR_factor_gt 0.1915
_refine_ls_wR_factor_ref 0.2146
_reflns_number_gt 4705
_reflns_number_total 7286
_reflns_threshold_expression >2sigma(I)
_cod_data_source_file picene_and_picene_F4TCNQ.cif
_cod_data_source_block mar44_fin
_cod_original_sg_symbol_H-M 'P 21/n'
_cod_database_code 4510042

loop_
_symmetry_equiv_pos_as_xyz
'x, y, z'
'-x+1/2, y+1/2, -z+1/2'
'-x, -y, -z'
'x-1/2, -y-1/2, z-1/2'

loop_
_atom_site_label
_atom_site_type_symbol
_atom_site_fract_x
_atom_site_fract_y
_atom_site_fract_z
_atom_site_U_iso_or_equiv
_atom_site_adp_type
_atom_site_occupancy
_atom_site_symmetry_multiplicity
_atom_site_calc_flag
_atom_site_refinement_flags
C1 C 0.0474(3) 1.1141(3) 0.19800(6) 0.0180(5) Uani 1 1 d .
N1 N 0.1021(3) 1.1355(3) 0.22269(5) 0.0258(5) Uani 1 1 d .
C2 C -0.2082(3) 1.1570(4) 0.16819(5) 0.0178(5) Uani 1 1 d .
N2 N -0.3457(3) 1.2053(3) 0.17031(5) 0.0253(5) Uani 1 1 d .
C3 C -0.0354(3) 1.0983(3) 0.16794(5) 0.0158(4) Uani 1 1 d .
C4 C 0.0439(3) 1.0372(3) 0.14139(5) 0.0137(4) Uani 1 1 d .
F5 F 0.30449(18) 0.9737(2) 0.16829(3) 0.0203(3) Uani 1 1 d .
C5 C 0.2172(3) 0.9759(3) 0.14143(5) 0.0145(4) Uani 1 1 d .
F6 F 0.45561(18) 0.8669(2) 0.11725(3) 0.0221(3) Uani 1 1 d .
C6 C 0.2940(3) 0.9197(3) 0.11519(5) 0.0152(4) Uani 1 1 d .
C7 C 0.2098(3) 0.9132(3) 0.08515(5) 0.0143(4) Uani 1 1 d .
F8 F -0.05135(18) 0.9738(2) 0.05855(3) 0.0211(3) Uani 1 1 d .
C8 C 0.0359(3) 0.9733(3) 0.08528(5) 0.0146(4) Uani 1 1 d .
F9 F -0.20195(17) 1.0835(2) 0.10921(3) 0.0211(3) Uani 1 1 d .
C9 C -0.0405(3) 1.0295(3) 0.11131(5) 0.0148(4) Uani 1 1 d .
C10 C 0.2882(3) 0.8534(3) 0.05852(5) 0.0155(4) Uani 1 1 d .
C11 C 0.4627(3) 0.7962(4) 0.05783(6) 0.0191(5) Uani 1 1 d .
N11 N 0.6000(3) 0.7490(4) 0.05489(6) 0.0273(5) Uani 1 1 d .
C12 C 0.2053(3) 0.8390(4) 0.02854(6) 0.0189(5) Uani 1 1 d .
N12 N 0.1522(3) 0.8193(4) 0.00371(5) 0.0296(5) Uani 1 1 d .
C13 C -0.0214(4) 0.7079(4) 0.25277(6) 0.0241(5) Uani 1 1 d .
H13A H 0.0374 0.7113 0.2723 0.029 Uiso 1 1 calc R
C14 C 0.0585(3) 0.6368(4) 0.22699(6) 0.0208(5) Uani 1 1 d .
H14A H 0.1711 0.5908 0.2290 0.025 Uiso 1 1 calc R
C15 C -0.0263(3) 0.6320(3) 0.19761(5) 0.0164(5) Uani 1 1 d .
C16 C 0.0535(3) 0.5660(3) 0.16945(5) 0.0147(4) Uani 1 1 d .
C17 C 0.2242(3) 0.5033(3) 0.16979(6) 0.0169(5) Uani 1 1 d .
H17A H 0.2869 0.5027 0.1889 0.020 Uiso 1 1 calc R
C18 C 0.3009(3) 0.4436(3) 0.14327(6) 0.0169(5) Uani 1 1 d .
H18A H 0.4150 0.4017 0.1444 0.020 Uiso 1 1 calc R
C19 C 0.2128(3) 0.4431(3) 0.11399(5) 0.0144(4) Uani 1 1 d .
C20 C 0.2938(3) 0.3814(3) 0.08580(5) 0.0149(4) Uani 1 1 d .
C21 C 0.4642(3) 0.3184(3) 0.08561(6) 0.0178(5) Uani 1 1 d .
H21A H 0.5286 0.3140 0.1046 0.021 Uiso 1 1 calc R
C22 C 0.5373(3) 0.2636(4) 0.05815(6) 0.0212(5) Uani 1 1 d .
H22A H 0.6520 0.2235 0.0583 0.025 Uiso 1 1 calc R
C23 C 0.4441(3) 0.2664(4) 0.03011(6) 0.0240(5) Uani 1 1 d .
H23A H 0.4956 0.2280 0.0114 0.029 Uiso 1 1 calc R
C24 C 0.2779(3) 0.3245(4) 0.02946(6) 0.0214(5) Uani 1 1 d .
H24A H 0.2151 0.3252 0.0103 0.026 Uiso 1 1 calc R
C25 C 0.2003(3) 0.3831(3) 0.05727(6) 0.0165(5) Uani 1 1 d .
C26 C 0.0281(3) 0.4444(3) 0.05679(6) 0.0181(5) Uani 1 1 d .
H26A H -0.0348 0.4443 0.0377 0.022 Uiso 1 1 calc R
C27 C -0.0472(3) 0.5028(3) 0.08318(6) 0.0162(5) Uani 1 1 d .
H27A H -0.1615 0.5438 0.0821 0.019 Uiso 1 1 calc R
C28 C 0.0421(3) 0.5041(3) 0.11271(5) 0.0139(4) Uani 1 1 d .
C29 C -0.0381(3) 0.5675(3) 0.14068(5) 0.0141(4) Uani 1 1 d .
C30 C -0.2097(3) 0.6332(3) 0.14010(6) 0.0170(5) Uani 1 1 d .
H30A H -0.2721 0.6339 0.1209 0.020 Uiso 1 1 calc R
C31 C -0.2845(3) 0.6942(3) 0.16622(6) 0.0185(5) Uani 1 1 d .
H31A H -0.3987 0.7356 0.1650 0.022 Uiso 1 1 calc R
C32 C -0.1956(3) 0.6979(3) 0.19566(6) 0.0173(5) Uani 1 1 d .
C33 C -0.2738(3) 0.7686(4) 0.22246(6) 0.0211(5) Uani 1 1 d .
H33A H -0.3873 0.8124 0.2211 0.025 Uiso 1 1 calc R
C34 C -0.1874(4) 0.7748(4) 0.25048(6) 0.0243(5) Uani 1 1 d .
H34A H -0.2404 0.8245 0.2683 0.029 Uiso 1 1 calc R

loop_
_atom_site_aniso_label
_atom_site_aniso_U_11
_atom_site_aniso_U_22
_atom_site_aniso_U_33
_atom_site_aniso_U_23
_atom_site_aniso_U_13
_atom_site_aniso_U_12
C1 0.0183(12) 0.0177(11) 0.0181(11) 0.0012(9) 0.0019(9) 0.0008(9)
N1 0.0279(12) 0.0290(12) 0.0203(11) -0.0003(9) -0.0003(9) -0.0001(10)
C2 0.0212(12) 0.0178(11) 0.0144(10) 0.0008(8) 0.0005(9) 0.0016(9)
N2 0.0220(12) 0.0290(12) 0.0251(11) 0.0023(9) 0.0027(9) 0.0066(9)
C3 0.0160(11) 0.0136(10) 0.0177(11) 0.0015(8) -0.0001(8) 0.0007(8)
C4 0.0124(11) 0.0132(10) 0.0153(10) 0.0014(8) -0.0001(8) 0.0005(8)
F5 0.0175(7) 0.0282(8) 0.0148(7) -0.0006(6) -0.0054(5) 0.0028(6)
C5 0.0128(11) 0.0155(10) 0.0151(10) 0.0014(8) -0.0036(8) 0.0005(8)
F6 0.0129(7) 0.0328(8) 0.0206(7) -0.0003(6) -0.0024(5) 0.0077(6)
C6 0.0115(10) 0.0156(10) 0.0186(11) 0.0016(8) -0.0011(8) 0.0020(8)
C7 0.0139(11) 0.0113(10) 0.0175(10) 0.0019(8) -0.0009(8) 0.0002(8)
F8 0.0173(7) 0.0307(8) 0.0151(7) -0.0008(6) -0.0052(5) 0.0036(6)
C8 0.0146(11) 0.0138(10) 0.0151(10) 0.0018(8) -0.0039(8) -0.0010(8)
F9 0.0118(7) 0.0312(8) 0.0201(7) 0.0002(6) -0.0013(5) 0.0065(6)
C9 0.0122(11) 0.0146(10) 0.0177(11) 0.0019(8) -0.0019(8) 0.0031(8)
C10 0.0153(11) 0.0158(10) 0.0153(10) 0.0012(8) -0.0002(8) 0.0018(8)
C11 0.0208(12) 0.0189(11) 0.0178(11) -0.0009(9) 0.0020(9) 0.0003(9)
N11 0.0222(12) 0.0276(12) 0.0323(12) -0.0005(10) 0.0035(9) 0.0040(9)
C12 0.0185(12) 0.0192(11) 0.0193(11) -0.0016(9) 0.0037(9) 0.0021(9)
N12 0.0314(13) 0.0368(14) 0.0205(11) -0.0062(10) -0.0012(9) 0.0041(11)
C13 0.0326(15) 0.0231(13) 0.0168(11) -0.0006(9) 0.0017(10) -0.0016(11)
C14 0.0238(13) 0.0200(12) 0.0186(11) 0.0002(9) -0.0015(9) 0.0020(10)
C15 0.0205(12) 0.0122(10) 0.0165(10) 0.0007(8) 0.0008(9) 0.0008(8)
C16 0.0168(11) 0.0114(10) 0.0159(10) 0.0006(8) 0.0001(8) 0.0004(8)
C17 0.0156(11) 0.0169(11) 0.0181(11) 0.0007(8) -0.0031(8) 0.0012(9)
C18 0.0133(11) 0.0166(11) 0.0207(11) 0.0010(9) -0.0001(8) 0.0031(9)
C19 0.0135(11) 0.0115(10) 0.0183(11) 0.0003(8) 0.0010(8) 0.0006(8)
C20 0.0148(11) 0.0123(10) 0.0176(11) 0.0002(8) 0.0017(8) 0.0003(8)
C21 0.0155(11) 0.0165(11) 0.0215(11) 0.0008(9) -0.0004(9) 0.0009(9)
C22 0.0177(12) 0.0204(12) 0.0255(12) 0.0002(10) 0.0045(9) 0.0024(9)
C23 0.0265(14) 0.0273(13) 0.0185(11) -0.0027(10) 0.0080(10) 0.0018(11)
C24 0.0244(13) 0.0233(12) 0.0165(11) -0.0007(9) 0.0019(9) 0.0026(10)
C25 0.0186(12) 0.0130(10) 0.0180(11) 0.0008(8) 0.0012(9) 0.0005(8)
C26 0.0178(12) 0.0177(11) 0.0187(11) -0.0001(9) -0.0027(9) -0.0002(9)
C27 0.0124(11) 0.0156(11) 0.0204(11) -0.0008(8) -0.0025(8) 0.0011(8)
C28 0.0149(11) 0.0109(10) 0.0157(10) 0.0011(8) -0.0014(8) 0.0004(8)
C29 0.0142(11) 0.0112(10) 0.0168(10) 0.0006(8) -0.0004(8) -0.0006(8)
C30 0.0153(11) 0.0165(11) 0.0192(11) 0.0007(9) -0.0026(8) 0.0001(9)
C31 0.0135(11) 0.0182(11) 0.0237(12) 0.0014(9) -0.0007(9) 0.0008(9)
C32 0.0190(12) 0.0139(10) 0.0191(11) 0.0022(8) 0.0017(9) 0.0009(9)
C33 0.0234(13) 0.0178(11) 0.0224(12) 0.0003(9) 0.0066(9) 0.0028(10)
C34 0.0325(15) 0.0220(12) 0.0188(11) 0.0010(10) 0.0081(10) 0.0022(11)

loop_
_atom_type_symbol
_atom_type_description
_atom_type_scat_dispersion_real
_atom_type_scat_dispersion_imag
_atom_type_scat_source
C C 0.0033 0.0016 'International Tables Vol C Tables 4.2.6.8 and 6.1.1.4'
H H 0.0000 0.0000 'International Tables Vol C Tables 4.2.6.8 and 6.1.1.4'
N N 0.0061 0.0033 'International Tables Vol C Tables 4.2.6.8 and 6.1.1.4'
F F 0.0171 0.0103 'International Tables Vol C Tables 4.2.6.8 and 6.1.1.4'

loop_
_geom_angle_atom_site_label_1
_geom_angle_atom_site_label_2
_geom_angle_atom_site_label_3
_geom_angle
N1 C1 C3 174.3(3)
N2 C2 C3 175.8(3)
C4 C3 C2 123.3(2)
C4 C3 C1 123.9(2)
C2 C3 C1 112.7(2)
C3 C4 C5 123.0(2)
C3 C4 C9 122.7(2)
C5 C4 C9 114.3(2)
F5 C5 C6 119.0(2)
F5 C5 C4 118.7(2)
C6 C5 C4 122.4(2)
F6 C6 C5 118.5(2)
F6 C6 C7 118.3(2)
C5 C6 C7 123.3(2)
C10 C7 C6 123.0(2)
C10 C7 C8 122.8(2)
C6 C7 C8 114.2(2)
F8 C8 C9 118.9(2)
F8 C8 C7 118.4(2)
C9 C8 C7 122.7(2)
F9 C9 C8 118.6(2)
F9 C9 C4 118.2(2)
C8 C9 C4 123.2(2)
C7 C10 C12 124.1(2)
C7 C10 C11 123.6(2)
C12 C10 C11 112.3(2)
N11 C11 C10 174.8(3)
N12 C12 C10 173.7(3)
C14 C13 C34 120.9(2)
C14 C13 H13A 119.6
C34 C13 H13A 119.6
C13 C14 C15 120.4(2)
C13 C14 H14A 119.8
C15 C14 H14A 119.8
C14 C15 C32 118.2(2)
C14 C15 C16 122.9(2)
C32 C15 C16 119.0(2)
C29 C16 C17 118.5(2)
C29 C16 C15 119.9(2)
C17 C16 C15 121.5(2)
C18 C17 C16 121.8(2)
C18 C17 H17A 119.1
C16 C17 H17A 119.1
C17 C18 C19 121.2(2)
C17 C18 H18A 119.4
C19 C18 H18A 119.4
C28 C19 C18 118.7(2)
C28 C19 C20 119.9(2)
C18 C19 C20 121.4(2)
C25 C20 C21 118.3(2)
C25 C20 C19 119.1(2)
C21 C20 C19 122.5(2)
C22 C21 C20 120.7(2)
C22 C21 H21A 119.7
C20 C21 H21A 119.7
C21 C22 C23 120.5(2)
C21 C22 H22A 119.7
C23 C22 H22A 119.7
C24 C23 C22 120.4(2)
C24 C23 H23A 119.8
C22 C23 H23A 119.8
C23 C24 C25 120.2(2)
C23 C24 H24A 119.9
C25 C24 H24A 119.9
C20 C25 C24 119.8(2)
C20 C25 C26 119.6(2)
C24 C25 C26 120.6(2)
C27 C26 C25 121.2(2)
C27 C26 H26A 119.4
C25 C26 H26A 119.4
C26 C27 C28 121.5(2)
C26 C27 H27A 119.3
C28 C27 H27A 119.3
C19 C28 C27 118.7(2)
C19 C28 C29 120.0(2)
C27 C28 C29 121.3(2)
C16 C29 C30 118.8(2)
C16 C29 C28 119.8(2)
C30 C29 C28 121.4(2)
C31 C30 C29 121.4(2)
C31 C30 H30A 119.3
C29 C30 H30A 119.3
C30 C31 C32 121.5(2)
C30 C31 H31A 119.2
C32 C31 H31A 119.2
C33 C32 C15 120.0(2)
C33 C32 C31 120.7(2)
C15 C32 C31 119.3(2)
C34 C33 C32 120.5(2)
C34 C33 H33A 119.7
C32 C33 H33A 119.7
C33 C34 C13 120.0(2)
C33 C34 H34A 120.0
C13 C34 H34A 120.0

loop_
_geom_bond_atom_site_label_1
_geom_bond_atom_site_label_2
_geom_bond_distance
C1 N1 1.145(3)
C1 C3 1.437(3)
C2 N2 1.146(3)
C2 C3 1.429(3)
C3 C4 1.383(3)
C4 C5 1.438(3)
C4 C9 1.441(3)
F5 C5 1.330(3)
C5 C6 1.352(3)
F6 C6 1.333(3)
C6 C7 1.438(3)
C7 C10 1.380(3)
C7 C8 1.440(3)
F8 C8 1.325(3)
C8 C9 1.343(3)
F9 C9 1.334(3)
C10 C12 1.434(3)
C10 C11 1.440(3)
C11 N11 1.146(3)
C12 N12 1.145(3)
C13 C14 1.381(4)
C13 C34 1.397(4)
C13 H13A 0.9500
C14 C15 1.415(3)
C14 H14A 0.9500
C15 C32 1.419(3)
C15 C16 1.454(3)
C16 C29 1.417(3)
C16 C17 1.421(3)
C17 C18 1.369(3)
C17 H17A 0.9500
C18 C19 1.423(3)
C18 H18A 0.9500
C19 C28 1.417(3)
C19 C20 1.450(3)
C20 C25 1.416(3)
C20 C21 1.420(3)
C21 C22 1.381(3)
C21 H21A 0.9500
C22 C23 1.397(4)
C22 H22A 0.9500
C23 C24 1.377(4)
C23 H23A 0.9500
C24 C25 1.417(3)
C24 H24A 0.9500
C25 C26 1.429(3)
C26 C27 1.356(3)
C26 H26A 0.9500
C27 C28 1.437(3)
C27 H27A 0.9500
C28 C29 1.443(3)
C29 C30 1.434(3)
C30 C31 1.351(3)
C30 H30A 0.9500
C31 C32 1.432(3)
C31 H31A 0.9500
C32 C33 1.410(3)
C33 C34 1.370(4)
C33 H33A 0.9500
C34 H34A 0.9500

loop_
_geom_torsion_atom_site_label_1
_geom_torsion_atom_site_label_2
_geom_torsion_atom_site_label_3
_geom_torsion_atom_site_label_4
_geom_torsion
N2 C2 C3 C4 177(4)
N2 C2 C3 C1 -5(4)
N1 C1 C3 C4 165(3)
N1 C1 C3 C2 -14(3)
C2 C3 C4 C5 -179.1(2)
C1 C3 C4 C5 2.4(4)
C2 C3 C4 C9 0.9(4)
C1 C3 C4 C9 -177.6(2)
C3 C4 C5 F5 1.5(3)
C9 C4 C5 F5 -178.5(2)
C3 C4 C5 C6 -178.8(2)
C9 C4 C5 C6 1.3(3)
F5 C5 C6 F6 -1.0(3)
C4 C5 C6 F6 179.3(2)
F5 C5 C6 C7 178.8(2)
C4 C5 C6 C7 -1.0(4)
F6 C6 C7 C10 0.6(3)
C5 C6 C7 C10 -179.1(2)
F6 C6 C7 C8 -179.8(2)
C5 C6 C7 C8 0.4(3)
C10 C7 C8 F8 -1.1(3)
C6 C7 C8 F8 179.4(2)
C10 C7 C8 C9 179.3(2)
C6 C7 C8 C9 -0.3(3)
F8 C8 C9 F9 0.1(3)
C7 C8 C9 F9 179.8(2)
F8 C8 C9 C4 -178.9(2)
C7 C8 C9 C4 0.7(4)
C3 C4 C9 F9 -0.1(3)
C5 C4 C9 F9 179.8(2)
C3 C4 C9 C8 178.9(2)
C5 C4 C9 C8 -1.1(3)
C6 C7 C10 C12 177.6(2)
C8 C7 C10 C12 -1.9(4)
C6 C7 C10 C11 -1.7(4)
C8 C7 C10 C11 178.8(2)
C7 C10 C11 N11 -177(3)
C12 C10 C11 N11 3(3)
C7 C10 C12 N12 -171(2)
C11 C10 C12 N12 8(3)
C34 C13 C14 C15 0.5(4)
C13 C14 C15 C32 -1.4(4)
C13 C14 C15 C16 177.5(2)
C14 C15 C16 C29 -179.1(2)
C32 C15 C16 C29 -0.3(3)
C14 C15 C16 C17 -0.6(4)
C32 C15 C16 C17 178.3(2)
C29 C16 C17 C18 -0.5(3)
C15 C16 C17 C18 -179.0(2)
C16 C17 C18 C19 0.5(4)
C17 C18 C19 C28 -0.7(3)
C17 C18 C19 C20 179.5(2)
C28 C19 C20 C25 0.0(3)
C18 C19 C20 C25 179.8(2)
C28 C19 C20 C21 -179.8(2)
C18 C19 C20 C21 -0.1(3)
C25 C20 C21 C22 1.1(3)
C19 C20 C21 C22 -179.0(2)
C20 C21 C22 C23 -0.9(4)
C21 C22 C23 C24 0.2(4)
C22 C23 C24 C25 0.4(4)
C21 C20 C25 C24 -0.6(3)
C19 C20 C25 C24 179.6(2)
C21 C20 C25 C26 179.5(2)
C19 C20 C25 C26 -0.3(3)
C23 C24 C25 C20 -0.2(4)
C23 C24 C25 C26 179.7(2)
C20 C25 C26 C27 0.6(4)
C24 C25 C26 C27 -179.3(2)
C25 C26 C27 C28 -0.5(4)
C18 C19 C28 C27 -179.7(2)
C20 C19 C28 C27 0.1(3)
C18 C19 C28 C29 0.9(3)
C20 C19 C28 C29 -179.3(2)
C26 C27 C28 C19 0.2(3)
C26 C27 C28 C29 179.6(2)
C17 C16 C29 C30 -179.1(2)
C15 C16 C29 C30 -0.5(3)
C17 C16 C29 C28 0.7(3)
C15 C16 C29 C28 179.3(2)
C19 C28 C29 C16 -0.9(3)
C27 C28 C29 C16 179.7(2)
C19 C28 C29 C30 178.9(2)
C27 C28 C29 C30 -0.5(3)
C16 C29 C30 C31 0.4(3)
C28 C29 C30 C31 -179.4(2)
C29 C30 C31 C32 0.6(4)
C14 C15 C32 C33 1.0(3)
C16 C15 C32 C33 -177.9(2)
C14 C15 C32 C31 -179.9(2)
C16 C15 C32 C31 1.3(3)
C30 C31 C32 C33 177.7(2)
C30 C31 C32 C15 -1.4(4)
C15 C32 C33 C34 0.2(4)
C31 C32 C33 C34 -178.9(2)
C32 C33 C34 C13 -1.0(4)
C14 C13 C34 C33 0.7(4)
